data_4514849
loop_
_publ_author_name
'Romine, Andrew M.'
'Yang, Kin S.'
'Karunananda, Malkanthi K.'
'Chen, Jason S.'
'Engle, Keary M.'

_publ_section_title
;
 Synthetic and Mechanistic Studies of a Versatile Heteroaryl Thioether
 Directing Group for Pd(II) Catalysis
;
_journal_issue 9
_journal_name_full 'ACS Catalysis'
_journal_page_first 7626
_journal_paper_doi 10.1021/acscatal.9b01471
_journal_volume 9
_journal_year 2019
_chemical_formula_moiety 'C24 H23 N O4 S2'
_chemical_formula_sum 'C24 H23 N O4 S2'
_chemical_formula_weight 453.55
_space_group_crystal_system monoclinic
_space_group_IT_number 14
_space_group_name_Hall '-P 2ybc'
_space_group_name_H-M_alt 'P 1 21/c 1'
_symmetry_space_group_name_Hall '-P 2ybc'
_symmetry_space_group_name_H-M 'P 1 21/c 1'
_atom_sites_solution_hydrogens geom
_atom_sites_solution_primary dual
_audit_creation_date 2018-02-08
_audit_creation_method
;
Olex2 1.2-beta
(compiled 2017.08.10 svn.r3458 for OlexSys, GUI svn.r5381)
;
_cell_angle_alpha 90
_cell_angle_beta 105.81
_cell_angle_gamma 90
_cell_formula_units_Z 4
_cell_length_a 15.796
_cell_length_b 15.246
_cell_length_c 9.849
_cell_measurement_reflns_used 3800
_cell_measurement_temperature 200
_cell_measurement_theta_max 68.087
_cell_measurement_theta_min 4.111
_cell_volume 2282.166
_computing_cell_refinement 'SAINT V8.38A (?, 2016)'
_computing_data_collection 'APEX3 v2016.9-0 (Bruker, 2016)'
_computing_data_reduction 'SAINT V8.38A (?, 2016)'
_computing_molecular_graphics 'Olex2 (Dolomanov et al., 2009)'
_computing_publication_material 'Olex2 (Dolomanov et al., 2009)'
_computing_structure_refinement 'ShelXL (Sheldrick, 2015)'
_computing_structure_solution 'SHELXT (Sheldrick, 2015)'
_diffrn_ambient_temperature 200
_diffrn_detector 'Bruker APEX-II CCD'
_diffrn_detector_area_resol_mean 7.9
_diffrn_detector_type 'CCD Area Detector'
_diffrn_measured_fraction_theta_full 0.994
_diffrn_measured_fraction_theta_max 0.992
_diffrn_measurement_device 'Kappa Four-Circle Diffractometer'
_diffrn_measurement_device_type 'Bruker X8 APEX II'
_diffrn_measurement_method '\f and \w scans'
_diffrn_radiation_monochromator 'Double Bounce Multilayer Mirrors'
_diffrn_radiation_probe x-ray
_diffrn_radiation_type CuK\a
_diffrn_radiation_wavelength 1.54184
_diffrn_reflns_av_R_equivalents 0.0385
_diffrn_reflns_av_unetI/netI 0.0357
_diffrn_reflns_Laue_measured_fraction_full 0.994
_diffrn_reflns_Laue_measured_fraction_max 0.992
_diffrn_reflns_limit_h_max 19
_diffrn_reflns_limit_h_min -18
_diffrn_reflns_limit_k_max 17
_diffrn_reflns_limit_k_min -14
_diffrn_reflns_limit_l_max 11
_diffrn_reflns_limit_l_min -11
_diffrn_reflns_number 13943
_diffrn_reflns_point_group_measured_fraction_full 0.994
_diffrn_reflns_point_group_measured_fraction_max 0.992
_diffrn_reflns_theta_full 67.684
_diffrn_reflns_theta_max 68.155
_diffrn_reflns_theta_min 4.107
_diffrn_source 'Micro Focus Rotating Anode'
_diffrn_source_type 'Bruker MicroStar FR-592'
_diffrn_standards_number 0
_exptl_absorpt_coefficient_mu 2.367
_exptl_absorpt_correction_T_max 0.7530
_exptl_absorpt_correction_T_min 0.6063
_exptl_absorpt_correction_type multi-scan
_exptl_absorpt_process_details
'SADABS-2016/2 (Bruker,2016/2) was used for absorption correction. wR2(int) was 0.0725 before and 0.0495 after correction. The Ratio of minimum to maximum transmission is 0.8052. The \l/2 correction factor is Not present.'
_exptl_crystal_colour colourless
_exptl_crystal_colour_primary colourless
_exptl_crystal_density_diffrn 1.320
_exptl_crystal_description plate
_exptl_crystal_F_000 952
_exptl_crystal_size_max 0.26
_exptl_crystal_size_mid 0.26
_exptl_crystal_size_min 0.06
_refine_diff_density_max 0.320
_refine_diff_density_min -0.226
_refine_diff_density_rms 0.049
_refine_ls_extinction_method none
_refine_ls_goodness_of_fit_ref 1.016
_refine_ls_hydrogen_treatment constr
_refine_ls_matrix_type full
_refine_ls_number_parameters 311
_refine_ls_number_reflns 4121
_refine_ls_number_restraints 33
_refine_ls_restrained_S_all 1.030
_refine_ls_R_factor_all 0.0631
_refine_ls_R_factor_gt 0.0471
_refine_ls_shift/su_max 0.001
_refine_ls_shift/su_mean 0.000
_refine_ls_structure_factor_coef Fsqd
_refine_ls_weighting_details 'w=1/[\s^2^(Fo^2^)+(0.0666P)^2^+1.2082P] where P=(Fo^2^+2Fc^2^)/3'
_refine_ls_weighting_scheme calc
_refine_ls_wR_factor_gt 0.1180
_refine_ls_wR_factor_ref 0.1300
_reflns_Friedel_coverage 0.000
_reflns_number_gt 3221
_reflns_number_total 4121
_reflns_threshold_expression 'I > 2\s(I)'
_cod_data_source_file cs9b01471_si_002.cif
_cod_data_source_block engle75_0m_a
_cod_depositor_comments
;
The following automatic conversions were performed:

'_diffrn_radiation_probe' value 'X-ray' changed to 'x-ray' according
to
/home/data/users/saulius/crontab/automatic-downloads/current/ACS/lib/dictionaries/cif_core.dic
dictionary named 'cif_core.dic' version 2.4.2 from 2011-04-26.

Automatic conversion script
Id: cif_fix_values 4973 2017-02-22 13:04:09Z antanas 
;
_cod_original_cell_volume 2282.1
_cod_database_code 4514849
_shelx_shelxl_version_number 2016/6
_shelx_space_group_comment
;
The symmetry employed for this shelxl refinement is uniquely defined
by the following loop, which should always be used as a source of
symmetry information in preference to the above space-group names.
They are only intended as comments.
;
_shelx_estimated_absorpt_t_max 0.871
_shelx_estimated_absorpt_t_min 0.578
_olex2_refinement_description
;
1. Fixed Uiso
 At 1.2 times of:
  All C(H) groups, All C(H,H) groups
 At 1.5 times of:
  All C(H,H,H) groups
2. Restrained distances
 O4-C22
 1.5 with sigma of 0.001
 C24'-C23' = C23-C22
 1.54 with sigma of 0.02
3. Rigid body (RIGU) restrains
 C21, O4, C22, C23, O4', C23', C24'
 with sigma for 1-2 distances of 0.002 and sigma for 1-3 distances of 0.002
4. Others
 Sof(O4')=Sof(C23')=Sof(H23D)=Sof(H23E)=Sof(C24')=Sof(H24A)=Sof(H24B)=
 Sof(H24C)=1-FVAR(1)
 Sof(O4)=Sof(C22)=Sof(H22A)=Sof(H22B)=Sof(C23)=Sof(H23A)=Sof(H23B)=Sof(H23C)=
 FVAR(1)
5.a Secondary CH2 refined with riding coordinates:
 C8(H8A,H8B), C18(H18A,H18B), C22(H22A,H22B), C23'(H23D,H23E)
5.b Aromatic/amide H refined with riding coordinates:
 C00E(H00E), C2(H2), C3(H3), C4(H4), C5(H5), C11(H11), C12(H12), C13(H13),
 C15(H15), C16(H16), C20(H20)
5.c Idealised Me refined as rotating group:
 C19(H19A,H19B,H19C), C23(H23A,H23B,H23C), C24'(H24A,H24B,H24C)
;
_olex2_submission_special_instructions 'No special instructions were received'

loop_
_space_group_symop_operation_xyz
'x, y, z'
'-x, y+1/2, -z+1/2'
'-x, -y, -z'
'x, -y-1/2, z-1/2'

loop_
_atom_site_label
_atom_site_type_symbol
_atom_site_fract_x
_atom_site_fract_y
_atom_site_fract_z
_atom_site_U_iso_or_equiv
_atom_site_adp_type
_atom_site_occupancy
_atom_site_site_symmetry_order
_atom_site_calc_flag
_atom_site_refinement_flags_posn
_atom_site_refinement_flags_adp
_atom_site_refinement_flags_occupancy
_atom_site_disorder_assembly
_atom_site_disorder_group
S1 S 0.54856(4) 0.39108(4) 0.46827(7) 0.03687(17) Uani 1 1 d . . . . .
S2 S 0.66784(5) 0.49521(5) 0.70009(8) 0.0569(2) Uani 1 1 d . . . . .
O1 O 0.28514(14) 0.41117(12) -0.0323(2) 0.0555(5) Uani 1 1 d . . . . .
O2 O 0.23134(13) 0.30428(13) -0.1879(2) 0.0574(5) Uani 1 1 d . . . . .
O3 O 0.86001(15) 0.10025(18) 0.7384(3) 0.0839(8) Uani 1 1 d . . . . .
N1 N 0.71920(13) 0.43099(13) 0.4918(2) 0.0385(5) Uani 1 1 d . . . . .
C00E C 0.65997(17) 0.18727(17) 0.5210(3) 0.0432(6) Uani 1 1 d . . . . .
H00E H 0.671544 0.246949 0.547247 0.052 Uiso 1 1 calc R . . . .
C1 C 0.77710(18) 0.51041(19) 0.7013(3) 0.0500(7) Uani 1 1 d . . . . .
C2 C 0.8449(2) 0.5511(3) 0.8030(4) 0.0735(11) Uani 1 1 d . . . . .
H2 H 0.834259 0.577241 0.884345 0.088 Uiso 1 1 calc R . . . .
C3 C 0.9270(2) 0.5522(3) 0.7826(4) 0.0745(10) Uani 1 1 d . . . . .
H3 H 0.974004 0.579365 0.850842 0.089 Uiso 1 1 calc R . . . .
C4 C 0.9429(2) 0.5145(2) 0.6640(4) 0.0637(9) Uani 1 1 d . . . . .
H4 H 1.000654 0.515910 0.652219 0.076 Uiso 1 1 calc R . . . .
C5 C 0.87618(19) 0.4749(2) 0.5629(3) 0.0546(7) Uani 1 1 d . . . . .
H5 H 0.887340 0.450123 0.480996 0.066 Uiso 1 1 calc R . . . .
C6 C 0.79193(17) 0.47168(16) 0.5821(3) 0.0410(6) Uani 1 1 d . . . . .
C7 C 0.65252(15) 0.43762(15) 0.5411(3) 0.0355(5) Uani 1 1 d . . . . .
C8 C 0.57050(15) 0.32363(14) 0.3275(2) 0.0323(5) Uani 1 1 d . . . . .
H8A H 0.545672 0.352699 0.235302 0.039 Uiso 1 1 calc R . . . .
H8B H 0.634838 0.318035 0.342506 0.039 Uiso 1 1 calc R . . . .
C9 C 0.53055(15) 0.23387(14) 0.3250(2) 0.0306(5) Uani 1 1 d . . . . .
C10 C 0.44944(15) 0.21395(14) 0.2280(2) 0.0323(5) Uani 1 1 d . . . . .
C11 C 0.41652(17) 0.12848(15) 0.2207(3) 0.0393(6) Uani 1 1 d . . . . .
H11 H 0.361784 0.114920 0.155224 0.047 Uiso 1 1 calc R . . . .
C12 C 0.46242(19) 0.06393(16) 0.3072(3) 0.0455(6) Uani 1 1 d . . . . .
H12 H 0.439791 0.005888 0.300445 0.055 Uiso 1 1 calc R . . . .
C13 C 0.54115(18) 0.08319(16) 0.4036(3) 0.0434(6) Uani 1 1 d . . . . .
H13 H 0.572050 0.038142 0.463691 0.052 Uiso 1 1 calc R . . . .
C14 C 0.57658(15) 0.16766(15) 0.4150(3) 0.0350(5) Uani 1 1 d . . . . .
C15 C 0.39702(15) 0.28127(15) 0.1350(2) 0.0347(5) Uani 1 1 d . . . . .
H15 H 0.403773 0.340326 0.166860 0.042 Uiso 1 1 calc R . . . .
C16 C 0.34125(17) 0.26586(16) 0.0104(3) 0.0411(6) Uani 1 1 d . . . . .
H16 H 0.337464 0.208559 -0.028658 0.049 Uiso 1 1 calc R . . . .
C17 C 0.28501(16) 0.33596(17) -0.0685(3) 0.0424(6) Uani 1 1 d . . . . .
C18 C 0.1680(2) 0.3656(2) -0.2735(4) 0.0732(10) Uani 1 1 d . . . . .
H18A H 0.198837 0.412536 -0.310629 0.088 Uiso 1 1 calc R . . . .
H18B H 0.132385 0.392933 -0.216314 0.088 Uiso 1 1 calc R . . . .
C19 C 0.1112(3) 0.3145(3) -0.3907(5) 0.1050(16) Uani 1 1 d . . . . .
H19A H 0.146969 0.289598 -0.448356 0.158 Uiso 1 1 calc GR . . . .
H19B H 0.066028 0.352915 -0.449168 0.158 Uiso 1 1 calc GR . . . .
H19C H 0.082856 0.266911 -0.352352 0.158 Uiso 1 1 calc GR . . . .
C20 C 0.72035(18) 0.12894(19) 0.5831(3) 0.0501(7) Uani 1 1 d . . . . .
H20 H 0.710235 0.069137 0.556543 0.060 Uiso 1 1 calc R . . . .
C21 C 0.8019(2) 0.1514(2) 0.6905(4) 0.0661(8) Uani 1 1 d . U . . .
O4 O 0.7949(4) 0.2325(5) 0.7544(7) 0.0681(15) Uani 0.554(12) 1 d D U P A 1
C22 C 0.8684(5) 0.2648(7) 0.8750(8) 0.085(3) Uani 0.554(12) 1 d D U P A 1
H22A H 0.847353 0.314803 0.921175 0.102 Uiso 0.554(12) 1 calc R . P A 1
H22B H 0.886771 0.217456 0.945648 0.102 Uiso 0.554(12) 1 calc R . P A 1
C23 C 0.9451(7) 0.2931(7) 0.8256(10) 0.112(4) Uani 0.554(12) 1 d D U P A 1
H23A H 0.925512 0.334924 0.747749 0.169 Uiso 0.554(12) 1 calc GR . P A 1
H23B H 0.971439 0.241870 0.792908 0.169 Uiso 0.554(12) 1 calc GR . P A 1
H23C H 0.988797 0.321172 0.903525 0.169 Uiso 0.554(12) 1 calc GR . P A 1
O4' O 0.8174(5) 0.2360(5) 0.7008(11) 0.070(2) Uani 0.446(12) 1 d . U P A 2
C23' C 0.8977(7) 0.2582(9) 0.8004(14) 0.105(5) Uani 0.446(12) 1 d D U P A 2
H23D H 0.928634 0.203738 0.840945 0.126 Uiso 0.446(12) 1 calc R . P A 2
H23E H 0.935745 0.290009 0.751993 0.126 Uiso 0.446(12) 1 calc R . P A 2
C24' C 0.8843(8) 0.3097(12) 0.9078(16) 0.158(9) Uani 0.446(12) 1 d D U P A 2
H24A H 0.845420 0.358719 0.867474 0.236 Uiso 0.446(12) 1 calc GR . P A 2
H24B H 0.940863 0.332570 0.964614 0.236 Uiso 0.446(12) 1 calc GR . P A 2
H24C H 0.857058 0.274439 0.967737 0.236 Uiso 0.446(12) 1 calc GR . P A 2

loop_
_atom_site_aniso_label
_atom_site_aniso_U_11
_atom_site_aniso_U_22
_atom_site_aniso_U_33
_atom_site_aniso_U_23
_atom_site_aniso_U_13
_atom_site_aniso_U_12
S1 0.0286(3) 0.0327(3) 0.0486(4) -0.0082(3) 0.0095(2) -0.0018(2)
S2 0.0407(4) 0.0707(5) 0.0620(5) -0.0323(4) 0.0187(3) -0.0128(3)
O1 0.0573(12) 0.0401(11) 0.0592(12) -0.0019(9) -0.0011(9) 0.0070(9)
O2 0.0529(11) 0.0507(11) 0.0523(11) 0.0005(9) -0.0133(9) 0.0014(9)
O3 0.0503(13) 0.0943(18) 0.0959(19) 0.0415(15) 0.0009(12) 0.0250(12)
N1 0.0318(10) 0.0404(11) 0.0420(11) -0.0052(9) 0.0077(8) -0.0074(8)
C00E 0.0428(14) 0.0346(13) 0.0490(15) 0.0049(11) 0.0070(11) 0.0060(11)
C1 0.0399(14) 0.0532(16) 0.0572(17) -0.0167(13) 0.0134(12) -0.0105(12)
C2 0.0541(18) 0.097(3) 0.070(2) -0.046(2) 0.0172(16) -0.0254(18)
C3 0.0487(18) 0.095(3) 0.074(2) -0.033(2) 0.0073(16) -0.0289(18)
C4 0.0408(15) 0.079(2) 0.072(2) -0.0169(17) 0.0162(14) -0.0205(15)
C5 0.0423(15) 0.0679(19) 0.0575(17) -0.0165(15) 0.0201(13) -0.0183(13)
C6 0.0369(13) 0.0399(13) 0.0443(14) -0.0060(11) 0.0080(11) -0.0096(10)
C7 0.0344(12) 0.0280(12) 0.0421(13) 0.0006(10) 0.0073(10) -0.0016(9)
C8 0.0342(11) 0.0296(11) 0.0331(11) 0.0007(9) 0.0090(9) 0.0005(9)
C9 0.0335(11) 0.0271(11) 0.0336(12) 0.0000(9) 0.0131(9) 0.0020(9)
C10 0.0346(12) 0.0281(11) 0.0364(12) -0.0052(9) 0.0133(9) 0.0010(9)
C11 0.0439(13) 0.0329(12) 0.0413(13) -0.0049(10) 0.0119(11) -0.0041(10)
C12 0.0599(17) 0.0257(12) 0.0522(16) -0.0051(11) 0.0173(13) -0.0060(11)
C13 0.0527(15) 0.0259(12) 0.0530(15) 0.0058(11) 0.0168(12) 0.0091(11)
C14 0.0364(12) 0.0318(12) 0.0381(12) 0.0014(10) 0.0124(10) 0.0059(10)
C15 0.0314(11) 0.0308(12) 0.0411(13) -0.0045(10) 0.0085(10) -0.0027(9)
C16 0.0434(14) 0.0345(12) 0.0426(14) -0.0043(11) 0.0070(11) -0.0006(10)
C17 0.0352(13) 0.0453(15) 0.0432(14) 0.0011(11) 0.0047(10) -0.0030(11)
C18 0.060(2) 0.068(2) 0.070(2) 0.0079(17) -0.0181(17) 0.0094(16)
C19 0.084(3) 0.094(3) 0.098(3) 0.003(3) -0.042(2) 0.004(2)
C20 0.0441(15) 0.0469(15) 0.0567(17) 0.0126(13) 0.0095(12) 0.0127(12)
C21 0.0499(17) 0.0705(17) 0.069(2) 0.0227(15) 0.0008(15) 0.0130(15)
O4 0.050(3) 0.095(3) 0.051(3) 0.002(2) 0.000(2) 0.008(2)
C22 0.057(4) 0.126(7) 0.057(5) -0.011(4) -0.008(3) 0.012(4)
C23 0.095(6) 0.131(8) 0.093(7) 0.021(6) -0.005(5) -0.025(6)
O4' 0.050(4) 0.070(3) 0.069(5) -0.008(3) -0.019(3) 0.007(3)
C23' 0.047(5) 0.137(9) 0.105(8) -0.054(7) -0.021(5) 0.008(5)
C24' 0.058(7) 0.244(19) 0.145(11) -0.130(12) -0.016(7) 0.002(9)

loop_
_atom_type_symbol
_atom_type_description
_atom_type_scat_dispersion_real
_atom_type_scat_dispersion_imag
_atom_type_scat_source
C C 0.0181 0.0091 'International Tables Vol C Tables 4.2.6.8 and 6.1.1.4'
H H 0.0000 0.0000 'International Tables Vol C Tables 4.2.6.8 and 6.1.1.4'
N N 0.0311 0.0180 'International Tables Vol C Tables 4.2.6.8 and 6.1.1.4'
O O 0.0492 0.0322 'International Tables Vol C Tables 4.2.6.8 and 6.1.1.4'
S S 0.3331 0.5567 'International Tables Vol C Tables 4.2.6.8 and 6.1.1.4'

loop_
_geom_angle_atom_site_label_1
_geom_angle_atom_site_label_2
_geom_angle_atom_site_label_3
_geom_angle
C7 S1 C8 100.80(11)
C1 S2 C7 88.17(12)
C17 O2 C18 116.5(2)
C7 N1 C6 110.1(2)
C20 C00E C14 125.7(3)
C2 C1 S2 129.1(2)
C6 C1 S2 109.45(19)
C6 C1 C2 121.4(3)
C3 C2 C1 118.3(3)
C2 C3 C4 121.1(3)
C5 C4 C3 120.8(3)
C4 C5 C6 119.3(3)
N1 C6 C5 125.5(2)
C1 C6 N1 115.4(2)
C1 C6 C5 119.1(2)
S1 C7 S2 117.00(14)
N1 C7 S1 126.12(19)
N1 C7 S2 116.84(18)
C9 C8 S1 110.94(16)
C10 C9 C8 120.5(2)
C10 C9 C14 119.4(2)
C14 C9 C8 120.0(2)
C9 C10 C15 121.7(2)
C11 C10 C9 119.6(2)
C11 C10 C15 118.7(2)
C12 C11 C10 120.7(2)
C11 C12 C13 120.1(2)
C12 C13 C14 121.3(2)
C9 C14 C00E 120.7(2)
C13 C14 C00E 120.4(2)
C13 C14 C9 118.9(2)
C16 C15 C10 125.0(2)
C15 C16 C17 121.0(2)
O1 C17 O2 123.7(2)
O1 C17 C16 125.8(2)
O2 C17 C16 110.4(2)
O2 C18 C19 106.8(3)
C00E C20 C21 123.8(3)
O3 C21 C20 124.0(4)
O3 C21 O4 122.8(4)
O3 C21 O4' 120.2(4)
O4 C21 C20 111.5(3)
O4' C21 C20 113.2(4)
C21 O4 C22 120.3(7)
C23 C22 O4 111.1(8)
C21 O4' C23' 113.6(8)
C24' C23' O4' 111.8(11)

loop_
_geom_bond_atom_site_label_1
_geom_bond_atom_site_label_2
_geom_bond_distance
S1 C7 1.753(2)
S1 C8 1.834(2)
S2 C1 1.738(3)
S2 C7 1.753(2)
O1 C17 1.201(3)
O2 C17 1.338(3)
O2 C18 1.458(4)
O3 C21 1.199(4)
N1 C6 1.392(3)
N1 C7 1.279(3)
C00E C14 1.471(3)
C00E C20 1.325(4)
C1 C2 1.397(4)
C1 C6 1.390(4)
C2 C3 1.365(5)
C3 C4 1.385(5)
C4 C5 1.376(4)
C5 C6 1.395(4)
C8 C9 1.504(3)
C9 C10 1.407(3)
C9 C14 1.408(3)
C10 C11 1.398(3)
C10 C15 1.471(3)
C11 C12 1.372(4)
C12 C13 1.375(4)
C13 C14 1.397(3)
C15 C16 1.321(3)
C16 C17 1.470(4)
C18 C19 1.477(5)
C20 C21 1.468(4)
C21 O4 1.405(8)
C21 O4' 1.312(9)
O4 C22 1.4998(10)
C22 C23 1.487(12)
O4' C23' 1.416(10)
C23' C24' 1.380(14)
